data_2238276
loop_
_publ_author_name
'Lin, Hui'
'Wang, Jian-Gang'
'Shi, Hua-Tian'
'Chen, Qun'
'Zhang, Qian-Feng'

_publ_section_title
;
 Chlorido[2,2'-[1,2-phenylenebis(nitrilomethanylylidyne)]diphenolato-\k^4^<i>O</i>,<i>N</i>,<i>N</i>',<i>O</i>']manganese(III)
 methanol monosolvate
;
_journal_coeditor_code VN2073
_journal_issue 7
_journal_name_full 'Acta Crystallographica Section E'
_journal_page_first m404
_journal_paper_doi 10.1107/S1600536813016450
_journal_volume 69
_journal_year 2013
_chemical_formula_iupac '[Mn (C20 H14 N2 O2) Cl], C H4 O'
_chemical_formula_moiety 'C20 H14 Cl Mn N2 O2, C H4 O'
_chemical_formula_sum 'C21 H18 Cl Mn N2 O3'
_chemical_formula_weight 436.76
_chemical_name_systematic
'Chlorido[2,2'-[1,2-phenylenebis(nitrilomethanylylidyne)]diphenolato-\k^4^<i>O</i>,<i>N</i>,<i>N</i>',<i>O</i>']manganese(III) methanol monosolvate'
_space_group_IT_number 2
_symmetry_cell_setting triclinic
_symmetry_space_group_name_Hall '-P 1'
_symmetry_space_group_name_H-M 'P -1'
_atom_sites_solution_hydrogens geom
_atom_sites_solution_primary direct
_atom_sites_solution_secondary difmap
_audit_creation_method SHELXL-97
_cell_angle_alpha 78.8030(10)
_cell_angle_beta 83.305(2)
_cell_angle_gamma 86.344(2)
_cell_formula_units_Z 2
_cell_length_a 7.4251(2)
_cell_length_b 9.8341(2)
_cell_length_c 13.3035(3)
_cell_measurement_reflns_used 5729
_cell_measurement_temperature 296(2)
_cell_measurement_theta_max 26.77
_cell_measurement_theta_min 2.38
_cell_volume 945.58(4)
_computing_cell_refinement 'SAINT (Bruker, 2007)'
_computing_data_collection 'APEX2 (Bruker, 2007)'
_computing_data_reduction 'SAINT (Bruker, 2007)'
_computing_molecular_graphics 'SHELXTL (Sheldrick, 2008)'
_computing_publication_material 'SHELXTL (Sheldrick, 2008)'
_computing_structure_refinement 'SHELXL97 (Sheldrick, 2008)'
_computing_structure_solution 'SHELXS97 (Sheldrick, 2008)'
_diffrn_ambient_temperature 296(2)
_diffrn_measured_fraction_theta_full 0.987
_diffrn_measured_fraction_theta_max 0.987
_diffrn_measurement_device_type 'Bruker SMART APEXII CCD area-detector'
_diffrn_measurement_method 'phi and omega scans'
_diffrn_radiation_monochromator graphite
_diffrn_radiation_source 'fine-focus sealed tube'
_diffrn_radiation_type MoK\a
_diffrn_radiation_wavelength 0.71073
_diffrn_reflns_av_R_equivalents 0.0324
_diffrn_reflns_av_sigmaI/netI 0.0336
_diffrn_reflns_limit_h_max 9
_diffrn_reflns_limit_h_min -9
_diffrn_reflns_limit_k_max 12
_diffrn_reflns_limit_k_min -12
_diffrn_reflns_limit_l_max 17
_diffrn_reflns_limit_l_min -17
_diffrn_reflns_number 17011
_diffrn_reflns_theta_full 27.50
_diffrn_reflns_theta_max 27.50
_diffrn_reflns_theta_min 1.57
_exptl_absorpt_coefficient_mu 0.865
_exptl_absorpt_correction_T_max 0.8959
_exptl_absorpt_correction_T_min 0.8194
_exptl_absorpt_correction_type multi-scan
_exptl_absorpt_process_details '(<i>SADABS</i>; Bruker, 2001)'
_exptl_crystal_colour pink
_exptl_crystal_density_diffrn 1.534
_exptl_crystal_density_method 'not measured'
_exptl_crystal_description block
_exptl_crystal_F_000 448
_exptl_crystal_size_max 0.24
_exptl_crystal_size_mid 0.17
_exptl_crystal_size_min 0.13
_refine_diff_density_max 0.329
_refine_diff_density_min -0.395
_refine_ls_extinction_method none
_refine_ls_goodness_of_fit_ref 1.016
_refine_ls_hydrogen_treatment constr
_refine_ls_matrix_type full
_refine_ls_number_parameters 255
_refine_ls_number_reflns 4302
_refine_ls_number_restraints 1
_refine_ls_restrained_S_all 1.016
_refine_ls_R_factor_all 0.0540
_refine_ls_R_factor_gt 0.0345
_refine_ls_shift/su_max 0.001
_refine_ls_shift/su_mean 0.000
_refine_ls_structure_factor_coef Fsqd
_refine_ls_weighting_details 'calc w=1/[\s^2^(Fo^2^)+(0.0419P)^2^+0.2015P] where P=(Fo^2^+2Fc^2^)/3'
_refine_ls_weighting_scheme calc
_refine_ls_wR_factor_gt 0.0773
_refine_ls_wR_factor_ref 0.0858
_reflns_number_gt 3311
_reflns_number_total 4302
_reflns_threshold_expression I>2sigma(I)
_cod_data_source_file vn2073.cif
_cod_data_source_block I
_cod_database_code 2238276
_cod_database_fobs_code 2238276

loop_
_symmetry_equiv_pos_as_xyz
'x, y, z'
'-x, -y, -z'

loop_
_atom_site_type_symbol
_atom_site_label
_atom_site_fract_x
_atom_site_fract_y
_atom_site_fract_z
_atom_site_U_iso_or_equiv
_atom_site_adp_type
_atom_site_calc_flag
_atom_site_refinement_flags
_atom_site_occupancy
_atom_site_symmetry_multiplicity
Mn Mn1 0.06050(4) 0.87475(3) 0.26112(2) 0.03227(10) Uani d . 1 1
Cl Cl1 0.30457(9) 0.81214(7) 0.34473(5) 0.06368(18) Uani d . 1 1
N N1 0.1304(2) 1.06118(16) 0.16224(12) 0.0368(4) Uani d . 1 1
N N2 -0.0670(2) 1.02686(16) 0.33991(11) 0.0345(4) Uani d . 1 1
O O1 0.0801(2) 0.79008(14) 0.14311(10) 0.0475(4) Uani d . 1 1
O O2 -0.1221(2) 0.75440(15) 0.32907(11) 0.0522(4) Uani d . 1 1
C C1 0.1710(3) 0.8242(2) 0.05065(14) 0.0388(4) Uani d . 1 1
C C2 0.2021(3) 0.7250(2) -0.01285(16) 0.0479(5) Uani d . 1 1
H H2 0.1588 0.6364 0.0104 0.057 Uiso calc R 1 1
C C3 0.2960(3) 0.7574(3) -0.10922(17) 0.0535(6) Uani d . 1 1
H H3 0.3169 0.6897 -0.1498 0.064 Uiso calc R 1 1
C C4 0.3601(3) 0.8889(3) -0.14702(17) 0.0537(6) Uani d . 1 1
H H4 0.4250 0.9092 -0.2119 0.064 Uiso calc R 1 1
C C5 0.3266(3) 0.9881(2) -0.08765(16) 0.0477(5) Uani d . 1 1
H H5 0.3662 1.0772 -0.1136 0.057 Uiso calc R 1 1
C C6 0.2334(3) 0.9589(2) 0.01207(14) 0.0383(4) Uani d . 1 1
C C7 0.2019(3) 1.0706(2) 0.06718(15) 0.0394(4) Uani d . 1 1
H H7 0.2356 1.1580 0.0320 0.047 Uiso calc R 1 1
C C8 0.1020(3) 1.18087(19) 0.20795(14) 0.0358(4) Uani d . 1 1
C C9 0.1713(3) 1.3105(2) 0.16491(16) 0.0453(5) Uani d . 1 1
H H9 0.2440 1.3228 0.1023 0.054 Uiso calc R 1 1
C C10 0.1317(3) 1.4201(2) 0.21548(17) 0.0485(5) Uani d . 1 1
H H10 0.1778 1.5064 0.1867 0.058 Uiso calc R 1 1
C C11 0.0245(3) 1.4028(2) 0.30831(18) 0.0482(5) Uani d . 1 1
H H11 -0.0018 1.4779 0.3414 0.058 Uiso calc R 1 1
C C12 -0.0441(3) 1.2757(2) 0.35271(16) 0.0433(5) Uani d . 1 1
H H12 -0.1157 1.2648 0.4157 0.052 Uiso calc R 1 1
C C13 -0.0057(3) 1.16326(19) 0.30263(14) 0.0344(4) Uani d . 1 1
C C14 -0.1822(3) 1.0000(2) 0.42216(14) 0.0369(4) Uani d . 1 1
H H14 -0.2217 1.0734 0.4551 0.044 Uiso calc R 1 1
C C15 -0.2531(3) 0.8672(2) 0.46599(14) 0.0367(4) Uani d . 1 1
C C16 -0.3650(3) 0.8553(2) 0.56071(15) 0.0427(5) Uani d . 1 1
H H16 -0.3912 0.9332 0.5906 0.051 Uiso calc R 1 1
C C17 -0.4353(3) 0.7316(2) 0.60900(16) 0.0486(5) Uani d . 1 1
H H17 -0.5095 0.7254 0.6709 0.058 Uiso calc R 1 1
C C18 -0.3944(3) 0.6145(2) 0.56445(17) 0.0507(6) Uani d . 1 1
H H18 -0.4384 0.5293 0.5982 0.061 Uiso calc R 1 1
C C19 -0.2902(3) 0.6237(2) 0.47166(17) 0.0501(5) Uani d . 1 1
H H19 -0.2670 0.5449 0.4425 0.060 Uiso calc R 1 1
C C20 -0.2181(3) 0.7492(2) 0.41977(15) 0.0395(5) Uani d . 1 1
C C1S 0.6113(4) 0.6064(3) 0.1772(3) 0.0922(10) Uani d . 1 1
H H1S1 0.6377 0.5284 0.2298 0.138 Uiso calc R 1 1
H H1S2 0.5154 0.5847 0.1411 0.138 Uiso calc R 1 1
H H1S3 0.5742 0.6855 0.2081 0.138 Uiso calc R 1 1
O O1S 0.7639(3) 0.6357(2) 0.10906(15) 0.0848(6) Uani d D 1 1
H H1S 0.8457(10) 0.6671(4) 0.1397(4) 0.127 Uiso calc RD 1 1

loop_
_atom_site_aniso_label
_atom_site_aniso_U_11
_atom_site_aniso_U_22
_atom_site_aniso_U_33
_atom_site_aniso_U_12
_atom_site_aniso_U_13
_atom_site_aniso_U_23
Mn1 0.04290(19) 0.02961(15) 0.02400(15) -0.00218(12) 0.00435(11) -0.00877(11)
Cl1 0.0695(4) 0.0623(4) 0.0640(4) 0.0191(3) -0.0223(3) -0.0216(3)
N1 0.0434(9) 0.0363(8) 0.0313(8) -0.0010(7) -0.0008(7) -0.0095(7)
N2 0.0406(9) 0.0335(8) 0.0296(8) 0.0000(7) -0.0012(7) -0.0082(7)
O1 0.0711(10) 0.0413(8) 0.0303(7) -0.0094(7) 0.0070(7) -0.0124(6)
O2 0.0673(10) 0.0460(8) 0.0445(8) -0.0185(7) 0.0193(7) -0.0215(7)
C1 0.0462(12) 0.0448(11) 0.0256(9) 0.0027(9) -0.0009(8) -0.0105(8)
C2 0.0654(15) 0.0439(12) 0.0346(11) 0.0005(10) 0.0002(10) -0.0125(9)
C3 0.0662(15) 0.0590(14) 0.0373(11) 0.0093(12) 0.0022(10) -0.0224(11)
C4 0.0579(14) 0.0696(16) 0.0329(11) -0.0013(12) 0.0084(10) -0.0159(11)
C5 0.0521(13) 0.0557(13) 0.0346(11) -0.0075(10) 0.0048(9) -0.0105(10)
C6 0.0409(11) 0.0442(11) 0.0302(10) -0.0005(9) -0.0001(8) -0.0104(8)
C7 0.0453(12) 0.0397(10) 0.0319(10) -0.0054(9) 0.0019(8) -0.0062(8)
C8 0.0445(11) 0.0316(9) 0.0318(10) 0.0000(8) -0.0047(8) -0.0074(8)
C9 0.0592(14) 0.0397(11) 0.0355(11) -0.0066(10) 0.0010(10) -0.0056(9)
C10 0.0626(14) 0.0335(10) 0.0486(13) -0.0058(10) -0.0052(11) -0.0046(9)
C11 0.0559(14) 0.0359(11) 0.0550(13) 0.0026(10) -0.0020(11) -0.0175(10)
C12 0.0477(12) 0.0402(11) 0.0426(12) 0.0033(9) 0.0008(9) -0.0144(9)
C13 0.0387(11) 0.0314(9) 0.0333(10) 0.0018(8) -0.0039(8) -0.0080(8)
C14 0.0405(11) 0.0390(10) 0.0318(10) 0.0024(8) 0.0004(8) -0.0121(8)
C15 0.0368(11) 0.0409(10) 0.0331(10) -0.0011(8) -0.0009(8) -0.0107(8)
C16 0.0448(12) 0.0473(12) 0.0353(10) -0.0006(9) 0.0057(9) -0.0131(9)
C17 0.0493(13) 0.0600(14) 0.0351(11) -0.0083(11) 0.0084(9) -0.0113(10)
C18 0.0568(14) 0.0497(13) 0.0438(12) -0.0178(11) 0.0059(10) -0.0060(10)
C19 0.0570(14) 0.0461(12) 0.0493(13) -0.0142(10) 0.0095(11) -0.0192(10)
C20 0.0409(11) 0.0437(11) 0.0345(10) -0.0069(9) 0.0039(8) -0.0117(9)
C1S 0.093(2) 0.077(2) 0.100(2) -0.0166(18) 0.029(2) -0.0218(18)
O1S 0.0820(14) 0.1037(16) 0.0640(12) -0.0195(12) 0.0008(11) -0.0039(11)

loop_
_atom_type_symbol
_atom_type_description
_atom_type_scat_dispersion_real
_atom_type_scat_dispersion_imag
_atom_type_scat_source
C C 0.0033 0.0016 'International Tables Vol C Tables 4.2.6.8 and 6.1.1.4'
H H 0.0000 0.0000 'International Tables Vol C Tables 4.2.6.8 and 6.1.1.4'
N N 0.0061 0.0033 'International Tables Vol C Tables 4.2.6.8 and 6.1.1.4'
O O 0.0106 0.0060 'International Tables Vol C Tables 4.2.6.8 and 6.1.1.4'
Cl Cl 0.1484 0.1585 'International Tables Vol C Tables 4.2.6.8 and 6.1.1.4'
Mn Mn 0.3368 0.7283 'International Tables Vol C Tables 4.2.6.8 and 6.1.1.4'

loop_
_geom_angle_atom_site_label_1
_geom_angle_atom_site_label_2
_geom_angle_atom_site_label_3
_geom_angle
O2 Mn1 O1 91.47(6)
O2 Mn1 N1 148.62(7)
O1 Mn1 N1 87.98(6)
O2 Mn1 N2 87.70(6)
O1 Mn1 N2 148.11(7)
N1 Mn1 N2 76.74(6)
O2 Mn1 Cl1 105.95(6)
O1 Mn1 Cl1 108.96(5)
N1 Mn1 Cl1 103.86(5)
N2 Mn1 Cl1 101.87(5)
C7 N1 C8 120.67(16)
C7 N1 Mn1 124.46(13)
C8 N1 Mn1 114.81(12)
C14 N2 C13 120.85(16)
C14 N2 Mn1 124.04(13)
C13 N2 Mn1 114.86(12)
C1 O1 Mn1 131.49(12)
C20 O2 Mn1 130.62(12)
O1 C1 C2 119.31(18)
O1 C1 C6 122.27(17)
C2 C1 C6 118.39(18)
C3 C2 C1 120.6(2)
C3 C2 H2 119.7
C1 C2 H2 119.7
C2 C3 C4 121.3(2)
C2 C3 H3 119.4
C4 C3 H3 119.4
C5 C4 C3 119.0(2)
C5 C4 H4 120.5
C3 C4 H4 120.5
C4 C5 C6 121.6(2)
C4 C5 H5 119.2
C6 C5 H5 119.2
C5 C6 C1 119.06(18)
C5 C6 C7 117.27(18)
C1 C6 C7 123.63(17)
N1 C7 C6 125.92(18)
N1 C7 H7 117.0
C6 C7 H7 117.0
C9 C8 C13 119.60(17)
C9 C8 N1 124.94(18)
C13 C8 N1 115.45(16)
C10 C9 C8 119.82(19)
C10 C9 H9 120.1
C8 C9 H9 120.1
C11 C10 C9 120.50(19)
C11 C10 H10 119.8
C9 C10 H10 119.8
C10 C11 C12 120.75(19)
C10 C11 H11 119.6
C12 C11 H11 119.6
C11 C12 C13 119.64(19)
C11 C12 H12 120.2
C13 C12 H12 120.2
C12 C13 C8 119.69(17)
C12 C13 N2 125.41(18)
C8 C13 N2 114.90(16)
N2 C14 C15 125.47(18)
N2 C14 H14 117.3
C15 C14 H14 117.3
C20 C15 C16 118.96(18)
C20 C15 C14 123.61(17)
C16 C15 C14 117.43(17)
C17 C16 C15 121.27(19)
C17 C16 H16 119.4
C15 C16 H16 119.4
C16 C17 C18 119.27(19)
C16 C17 H17 120.4
C18 C17 H17 120.4
C19 C18 C17 120.7(2)
C19 C18 H18 119.6
C17 C18 H18 119.6
C18 C19 C20 121.3(2)
C18 C19 H19 119.3
C20 C19 H19 119.3
O2 C20 C19 119.40(18)
O2 C20 C15 122.20(17)
C19 C20 C15 118.39(18)
O1S C1S H1S1 109.5
O1S C1S H1S2 109.5
H1S1 C1S H1S2 109.5
O1S C1S H1S3 109.5
H1S1 C1S H1S3 109.5
H1S2 C1S H1S3 109.5
C1S O1S H1S 109.5

loop_
_geom_bond_atom_site_label_1
_geom_bond_atom_site_label_2
_geom_bond_distance
Mn1 O2 1.8868(14)
Mn1 O1 1.9022(13)
Mn1 N1 2.0944(16)
Mn1 N2 2.1047(15)
Mn1 Cl1 2.2277(7)
N1 C7 1.302(2)
N1 C8 1.420(2)
N2 C14 1.303(2)
N2 C13 1.421(2)
O1 C1 1.325(2)
O2 C20 1.321(2)
C1 C2 1.402(3)
C1 C6 1.411(3)
C2 C3 1.376(3)
C2 H2 0.9300
C3 C4 1.387(3)
C3 H3 0.9300
C4 C5 1.364(3)
C4 H4 0.9300
C5 C6 1.409(3)
C5 H5 0.9300
C6 C7 1.428(3)
C7 H7 0.9300
C8 C9 1.396(3)
C8 C13 1.398(3)
C9 C10 1.377(3)
C9 H9 0.9300
C10 C11 1.376(3)
C10 H10 0.9300
C11 C12 1.377(3)
C11 H11 0.9300
C12 C13 1.396(3)
C12 H12 0.9300
C14 C15 1.429(3)
C14 H14 0.9300
C15 C20 1.412(3)
C15 C16 1.415(3)
C16 C17 1.365(3)
C16 H16 0.9300
C17 C18 1.395(3)
C17 H17 0.9300
C18 C19 1.369(3)
C18 H18 0.9300
C19 C20 1.398(3)
C19 H19 0.9300
C1S O1S 1.374(3)
C1S H1S1 0.9600
C1S H1S2 0.9600
C1S H1S3 0.9600
O1S H1S 0.8725

loop_
_geom_hbond_atom_site_label_D
_geom_hbond_atom_site_label_H
_geom_hbond_atom_site_label_A
_geom_hbond_site_symmetry_A
_geom_hbond_distance_DH
_geom_hbond_distance_HA
_geom_hbond_distance_DA
_geom_hbond_angle_DHA
O1S H1S O1 1_655 0.87 2.19 2.999(3) 153.7
